data_4035816
loop_
_publ_author_name
'Nagahora, Noriyoshi'
'Goto, Shoko'
'Inatomi, Takahiro'
'Tokumaru, Hiroshi'
'Matsubara, Kouki'
'Shioji, Kosei'
'Okuma, Kentaro'

_publ_section_title
;
 Buchwald-Hartwig Amination of Phosphinines and the Effect of Amine
 Substituents on Optoelectronic Properties of the Resulting Coupling
 Products.
;
_journal_issue 12
_journal_name_full 'The Journal of organic chemistry'
_journal_page_first 6373
_journal_page_last 6381
_journal_paper_doi 10.1021/acs.joc.8b00592
_journal_volume 83
_journal_year 2018
_chemical_formula_moiety 'C37 H30 N O2 P'
_chemical_formula_sum 'C37 H30 N O2 P'
_chemical_formula_weight 551.59
_space_group_IT_number 2
_space_group_name_Hall '-P 1'
_space_group_name_H-M_alt 'P -1'
_symmetry_cell_setting triclinic
_symmetry_Int_Tables_number 2
_symmetry_space_group_name_Hall '-P 1'
_symmetry_space_group_name_H-M 'P -1'
_atom_sites_solution_hydrogens geom
_atom_sites_solution_primary direct
_atom_sites_solution_secondary difmap
_audit_creation_method SHELXL-97
_cell_angle_alpha 91.010(5)
_cell_angle_beta 106.752(18)
_cell_angle_gamma 104.575(17)
_cell_formula_units_Z 2
_cell_length_a 10.417(9)
_cell_length_b 10.557(9)
_cell_length_c 14.063(12)
_cell_measurement_reflns_used 5558
_cell_measurement_temperature 113(2)
_cell_measurement_theta_max 26.00
_cell_measurement_theta_min 3.14
_cell_volume 1426(2)
_computing_cell_refinement 'Crystal Clear ver 1.3.6 SP3 (Rigaku, 2007)'
_computing_data_collection 'Crystal Clear ver 1.3.6 SP3 (Rigaku, 2007)'
_computing_data_reduction 'Crystal Clear ver 1.3.6 SP3 (Rigaku, 2007)'
_computing_molecular_graphics 'ORTEPIII (Burnett & Johnson, 1996)'
_computing_publication_material 'yadokari-XG (Wakita, 2005)'
_computing_structure_refinement 'SHELXL-97 (Sheldrick, 1997)'
_computing_structure_solution 'SHELXS-97 (Sheldrick, 1990)'
_diffrn_ambient_temperature 113(2)
_diffrn_measured_fraction_theta_full 0.989
_diffrn_measured_fraction_theta_max 0.989
_diffrn_measurement_device_type Rigaku_Saturn_CCD
_diffrn_measurement_method 'Omega scans'
_diffrn_radiation_monochromator graphite
_diffrn_radiation_source 'fine-focus sealed tube'
_diffrn_radiation_type MoK\a
_diffrn_radiation_wavelength 0.71075
_diffrn_reflns_av_R_equivalents 0.0650
_diffrn_reflns_av_sigmaI/netI 0.0956
_diffrn_reflns_limit_h_max 12
_diffrn_reflns_limit_h_min -12
_diffrn_reflns_limit_k_max 13
_diffrn_reflns_limit_k_min -13
_diffrn_reflns_limit_l_max 17
_diffrn_reflns_limit_l_min -16
_diffrn_reflns_number 14827
_diffrn_reflns_theta_full 26.00
_diffrn_reflns_theta_max 26.00
_diffrn_reflns_theta_min 3.14
_exptl_absorpt_coefficient_mu 0.132
_exptl_absorpt_correction_T_max 0.9934
_exptl_absorpt_correction_T_min 0.9616
_exptl_absorpt_correction_type multi-scan
_exptl_absorpt_process_details
; 
 Jacobson, RA (1998). REQAB. Version 1.1. Molecular Structure Corporation,
 9009 Research Forest Drive, The Woodlands, TX 77381, USA.
;
_exptl_crystal_colour yellow
_exptl_crystal_density_diffrn 1.284
_exptl_crystal_density_method 'not measured'
_exptl_crystal_description platelet
_exptl_crystal_F_000 580
_exptl_crystal_size_max 0.30
_exptl_crystal_size_mid 0.20
_exptl_crystal_size_min 0.05
_refine_diff_density_max 0.308
_refine_diff_density_min -0.387
_refine_diff_density_rms 0.063
_refine_ls_extinction_method none
_refine_ls_goodness_of_fit_ref 1.003
_refine_ls_hydrogen_treatment constr
_refine_ls_matrix_type full
_refine_ls_number_parameters 372
_refine_ls_number_reflns 5558
_refine_ls_number_restraints 0
_refine_ls_restrained_S_all 1.003
_refine_ls_R_factor_all 0.1178
_refine_ls_R_factor_gt 0.0822
_refine_ls_shift/su_max 0.000
_refine_ls_shift/su_mean 0.000
_refine_ls_structure_factor_coef Fsqd
_refine_ls_weighting_details 'calc w=1/[\s^2^(Fo^2^)+(0.1550P)^2^+0.2000P] where P=(Fo^2^+2Fc^2^)/3'
_refine_ls_weighting_scheme calc
_refine_ls_wR_factor_gt 0.2190
_refine_ls_wR_factor_ref 0.2517
_reflns_number_gt 4135
_reflns_number_total 5558
_reflns_threshold_expression >2sigma(I)
_cod_data_source_file jo8b00592_si_002.cif
_cod_data_source_block 161222
_cod_depositor_comments
;
The following automatic conversions were performed:

data item '_exptl_absorpt_correction_type' value 'Multi-scan' was
changed to 'multi-scan' in accordance with the
/home/data/users/saulius/crontab/automatic-downloads/current/ACS/lib/dictionaries/cif_core.dic
dictionary named 'cif_core.dic' version 2.4.2 last updated on
2011-04-26.

Automatic conversion script
Id: cif_fix_values 6909 2019-04-08 15:41:33Z antanas 
;
_cod_database_code 4035816

loop_
_symmetry_equiv_pos_as_xyz
'x, y, z'
'-x, -y, -z'

loop_
_atom_site_label
_atom_site_type_symbol
_atom_site_fract_x
_atom_site_fract_y
_atom_site_fract_z
_atom_site_U_iso_or_equiv
_atom_site_adp_type
_atom_site_occupancy
_atom_site_symmetry_multiplicity
_atom_site_calc_flag
_atom_site_refinement_flags
P1 P 0.48680(10) 0.60984(10) 0.19759(7) 0.0192(3) Uani 1 1 d .
C1 C 0.4926(4) 0.7037(4) 0.3039(3) 0.0171(8) Uani 1 1 d .
C2 C 0.4281(4) 0.6544(4) 0.3744(3) 0.0175(8) Uani 1 1 d .
H1 H 0.4386 0.7138 0.4294 0.021 Uiso 1 1 calc R
C3 C 0.3489(4) 0.5246(4) 0.3715(3) 0.0161(8) Uani 1 1 d .
C4 C 0.3254(4) 0.4336(4) 0.2899(3) 0.0167(8) Uani 1 1 d .
H2 H 0.2678 0.3478 0.2890 0.020 Uiso 1 1 calc R
C5 C 0.3795(4) 0.4588(4) 0.2102(3) 0.0162(8) Uani 1 1 d .
C6 C 0.2915(3) 0.4837(3) 0.4552(3) 0.0137(7) Uani 1 1 d .
C7 C 0.3363(4) 0.5624(4) 0.5458(3) 0.0174(8) Uani 1 1 d .
H3 H 0.4057 0.6432 0.5540 0.021 Uiso 1 1 calc R
C8 C 0.2833(4) 0.5270(4) 0.6240(3) 0.0187(8) Uani 1 1 d .
H4 H 0.3176 0.5833 0.6843 0.022 Uiso 1 1 calc R
C9 C 0.1800(4) 0.4096(4) 0.6156(3) 0.0159(8) Uani 1 1 d .
C10 C 0.1349(4) 0.3279(4) 0.5257(3) 0.0186(8) Uani 1 1 d .
H5 H 0.0655 0.2470 0.5176 0.022 Uiso 1 1 calc R
C11 C 0.1911(4) 0.3647(4) 0.4487(3) 0.0184(8) Uani 1 1 d .
H6 H 0.1602 0.3068 0.3893 0.022 Uiso 1 1 calc R
N1 N 0.1252(3) 0.3756(3) 0.6948(2) 0.0182(7) Uani 1 1 d .
C12 C 0.5752(4) 0.8438(3) 0.3189(3) 0.0167(8) Uani 1 1 d .
C13 C 0.5769(4) 0.9181(4) 0.2367(3) 0.0180(8) Uani 1 1 d .
H7 H 0.5236 0.8786 0.1713 0.022 Uiso 1 1 calc R
C14 C 0.6563(4) 1.0499(4) 0.2500(3) 0.0208(8) Uani 1 1 d .
H8 H 0.6574 1.0984 0.1939 0.025 Uiso 1 1 calc R
C15 C 0.7328(4) 1.1085(4) 0.3448(3) 0.0217(9) Uani 1 1 d .
H9 H 0.7847 1.1981 0.3541 0.026 Uiso 1 1 calc R
C16 C 0.7337(4) 1.0362(4) 0.4269(3) 0.0231(9) Uani 1 1 d .
H10 H 0.7881 1.0761 0.4920 0.028 Uiso 1 1 calc R
C17 C 0.6551(4) 0.9056(4) 0.4138(3) 0.0196(8) Uani 1 1 d .
H11 H 0.6558 0.8576 0.4704 0.024 Uiso 1 1 calc R
C18 C 0.3496(4) 0.3482(4) 0.1322(3) 0.0200(8) Uani 1 1 d .
C19 C 0.2157(4) 0.2615(4) 0.0954(3) 0.0259(9) Uani 1 1 d .
H12 H 0.1418 0.2750 0.1177 0.031 Uiso 1 1 calc R
C20 C 0.1917(5) 0.1557(4) 0.0259(3) 0.0311(10) Uani 1 1 d .
H13 H 0.1008 0.0977 0.0010 0.037 Uiso 1 1 calc R
C21 C 0.2962(5) 0.1336(4) -0.0071(3) 0.0351(11) Uani 1 1 d .
H14 H 0.2783 0.0602 -0.0536 0.042 Uiso 1 1 calc R
C22 C 0.4297(5) 0.2197(4) 0.0280(3) 0.0310(10) Uani 1 1 d .
H15 H 0.5028 0.2052 0.0053 0.037 Uiso 1 1 calc R
C23 C 0.4550(4) 0.3269(4) 0.0967(3) 0.0252(9) Uani 1 1 d .
H16 H 0.5453 0.3862 0.1195 0.030 Uiso 1 1 calc R
C24 C 0.1311(4) 0.4771(4) 0.7671(3) 0.0159(8) Uani 1 1 d .
C25 C 0.0850(4) 0.5861(4) 0.7360(3) 0.0200(8) Uani 1 1 d .
H17 H 0.0514 0.5946 0.6667 0.024 Uiso 1 1 calc R
C26 C 0.0874(4) 0.6828(4) 0.8049(3) 0.0202(8) Uani 1 1 d .
H18 H 0.0568 0.7576 0.7826 0.024 Uiso 1 1 calc R
C27 C 0.1345(4) 0.6707(4) 0.9067(3) 0.0204(8) Uani 1 1 d .
C28 C 0.1775(4) 0.5603(4) 0.9387(3) 0.0221(9) Uani 1 1 d .
H19 H 0.2077 0.5503 1.0080 0.026 Uiso 1 1 calc R
C29 C 0.1761(4) 0.4638(4) 0.8686(3) 0.0195(8) Uani 1 1 d .
H20 H 0.2063 0.3887 0.8906 0.023 Uiso 1 1 calc R
O1 O 0.1348(3) 0.7737(3) 0.9682(2) 0.0286(7) Uani 1 1 d .
C30 C 0.1587(5) 0.7570(5) 1.0720(3) 0.0352(11) Uani 1 1 d .
H21 H 0.0896 0.6791 1.0801 0.053 Uiso 1 1 calc R
H22 H 0.1507 0.8348 1.1065 0.053 Uiso 1 1 calc R
H23 H 0.2523 0.7456 1.1006 0.053 Uiso 1 1 calc R
C31 C 0.0276(4) 0.2521(4) 0.6914(3) 0.0178(8) Uani 1 1 d .
C32 C -0.1069(4) 0.2472(4) 0.6920(3) 0.0197(8) Uani 1 1 d .
H24 H -0.1337 0.3267 0.6932 0.024 Uiso 1 1 calc R
C33 C -0.2029(4) 0.1285(4) 0.6909(3) 0.0187(8) Uani 1 1 d .
H25 H -0.2938 0.1272 0.6923 0.022 Uiso 1 1 calc R
C34 C -0.1649(4) 0.0117(3) 0.6878(3) 0.0162(8) Uani 1 1 d .
C35 C -0.0305(4) 0.0153(4) 0.6859(3) 0.0221(9) Uani 1 1 d .
H26 H -0.0045 -0.0643 0.6827 0.027 Uiso 1 1 calc R
C36 C 0.0641(4) 0.1340(4) 0.6886(3) 0.0220(9) Uani 1 1 d .
H27 H 0.1556 0.1354 0.6885 0.026 Uiso 1 1 calc R
O2 O -0.2518(3) -0.1114(2) 0.6847(2) 0.0222(6) Uani 1 1 d .
C37 C -0.3854(4) -0.1160(4) 0.6970(3) 0.0248(9) Uani 1 1 d .
H28 H -0.3722 -0.0670 0.7605 0.037 Uiso 1 1 calc R
H29 H -0.4364 -0.2077 0.6969 0.037 Uiso 1 1 calc R
H30 H -0.4385 -0.0765 0.6419 0.037 Uiso 1 1 calc R

loop_
_atom_site_aniso_label
_atom_site_aniso_U_11
_atom_site_aniso_U_22
_atom_site_aniso_U_33
_atom_site_aniso_U_23
_atom_site_aniso_U_13
_atom_site_aniso_U_12
P1 0.0216(6) 0.0159(5) 0.0206(5) 0.0027(4) 0.0096(4) 0.0021(4)
C1 0.0115(17) 0.0153(19) 0.0231(19) 0.0032(15) 0.0036(15) 0.0029(14)
C2 0.0209(19) 0.0137(19) 0.0202(19) 0.0016(15) 0.0087(16) 0.0058(15)
C3 0.0158(18) 0.0151(19) 0.0194(19) 0.0021(15) 0.0077(15) 0.0048(15)
C4 0.0112(18) 0.0168(19) 0.0201(19) 0.0065(15) 0.0060(15) -0.0019(14)
C5 0.0127(18) 0.0180(19) 0.0181(18) 0.0002(15) 0.0060(15) 0.0029(15)
C6 0.0128(17) 0.0138(18) 0.0170(18) 0.0027(14) 0.0071(15) 0.0049(14)
C7 0.0169(18) 0.0135(18) 0.0186(19) 0.0021(15) 0.0075(15) -0.0041(14)
C8 0.021(2) 0.019(2) 0.0170(18) 0.0021(15) 0.0078(16) 0.0031(16)
C9 0.0170(18) 0.0154(18) 0.0187(19) 0.0033(15) 0.0078(15) 0.0076(15)
C10 0.0182(19) 0.0104(18) 0.024(2) -0.0022(15) 0.0066(16) -0.0024(15)
C11 0.024(2) 0.0137(19) 0.0168(18) 0.0026(15) 0.0064(16) 0.0035(15)
N1 0.0205(16) 0.0151(16) 0.0183(16) 0.0008(13) 0.0095(13) -0.0007(13)
C12 0.0167(18) 0.0124(18) 0.024(2) 0.0015(15) 0.0111(16) 0.0032(15)
C13 0.0193(19) 0.0166(19) 0.0196(19) 0.0019(15) 0.0090(16) 0.0040(15)
C14 0.026(2) 0.019(2) 0.022(2) 0.0083(16) 0.0127(17) 0.0070(16)
C15 0.023(2) 0.0133(19) 0.030(2) 0.0012(16) 0.0127(18) 0.0006(16)
C16 0.023(2) 0.020(2) 0.026(2) -0.0003(16) 0.0097(17) 0.0006(16)
C17 0.021(2) 0.018(2) 0.021(2) 0.0061(15) 0.0096(16) 0.0030(16)
C18 0.027(2) 0.0162(19) 0.0159(18) 0.0006(15) 0.0094(16) 0.0002(16)
C19 0.024(2) 0.020(2) 0.030(2) 0.0002(17) 0.0101(18) -0.0031(17)
C20 0.035(2) 0.024(2) 0.024(2) -0.0038(17) 0.0077(19) -0.0091(18)
C21 0.049(3) 0.020(2) 0.034(2) -0.0074(19) 0.021(2) -0.003(2)
C22 0.039(3) 0.029(2) 0.029(2) 0.0042(18) 0.017(2) 0.008(2)
C23 0.031(2) 0.022(2) 0.022(2) 0.0000(16) 0.0145(18) -0.0026(17)
C24 0.0134(18) 0.0172(19) 0.0179(19) 0.0002(15) 0.0108(15) -0.0011(14)
C25 0.0202(19) 0.021(2) 0.021(2) 0.0061(16) 0.0096(16) 0.0044(16)
C26 0.025(2) 0.0160(19) 0.024(2) 0.0047(15) 0.0132(17) 0.0064(16)
C27 0.0178(19) 0.020(2) 0.021(2) -0.0001(16) 0.0092(16) -0.0013(16)
C28 0.020(2) 0.025(2) 0.0165(19) -0.0009(16) 0.0041(16) 0.0012(16)
C29 0.020(2) 0.018(2) 0.023(2) 0.0064(15) 0.0087(16) 0.0057(16)
O1 0.0371(17) 0.0230(15) 0.0260(15) -0.0060(12) 0.0101(13) 0.0085(13)
C30 0.039(3) 0.044(3) 0.021(2) -0.009(2) 0.007(2) 0.012(2)
C31 0.0218(19) 0.0166(19) 0.0166(18) 0.0046(15) 0.0100(16) 0.0027(15)
C32 0.023(2) 0.0128(19) 0.028(2) 0.0026(15) 0.0117(17) 0.0078(15)
C33 0.0183(19) 0.018(2) 0.023(2) 0.0026(15) 0.0122(16) 0.0041(15)
C34 0.0195(19) 0.0125(18) 0.0168(18) 0.0026(14) 0.0079(16) 0.0019(15)
C35 0.026(2) 0.0153(19) 0.030(2) 0.0076(16) 0.0139(18) 0.0081(16)
C36 0.0176(19) 0.020(2) 0.033(2) 0.0077(17) 0.0144(17) 0.0035(16)
O2 0.0207(14) 0.0135(14) 0.0365(16) 0.0037(11) 0.0159(13) 0.0031(11)
C37 0.019(2) 0.018(2) 0.037(2) 0.0027(17) 0.0120(18) -0.0013(16)

loop_
_atom_type_symbol
_atom_type_description
_atom_type_scat_dispersion_real
_atom_type_scat_dispersion_imag
_atom_type_scat_source
C C 0.0033 0.0016 'International Tables Vol C Tables 4.2.6.8 and 6.1.1.4'
H H 0.0000 0.0000 'International Tables Vol C Tables 4.2.6.8 and 6.1.1.4'
N N 0.0061 0.0033 'International Tables Vol C Tables 4.2.6.8 and 6.1.1.4'
O O 0.0106 0.0060 'International Tables Vol C Tables 4.2.6.8 and 6.1.1.4'
P P 0.1023 0.0942 'International Tables Vol C Tables 4.2.6.8 and 6.1.1.4'

loop_
_geom_angle_atom_site_label_1
_geom_angle_atom_site_label_2
_geom_angle_atom_site_label_3
_geom_angle
C5 P1 C1 100.59(18)
C2 C1 C12 119.1(3)
C2 C1 P1 124.1(3)
C12 C1 P1 116.8(3)
C1 C2 C3 125.7(3)
C1 C2 H1 117.1
C3 C2 H1 117.1
C2 C3 C4 119.7(3)
C2 C3 C6 119.9(3)
C4 C3 C6 120.5(3)
C5 C4 C3 125.5(3)
C5 C4 H2 117.3
C3 C4 H2 117.3
C4 C5 C18 118.3(3)
C4 C5 P1 124.3(3)
C18 C5 P1 117.3(3)
C7 C6 C11 115.9(3)
C7 C6 C3 121.6(3)
C11 C6 C3 122.5(3)
C8 C7 C6 122.5(3)
C8 C7 H3 118.7
C6 C7 H3 118.7
C7 C8 C9 121.1(3)
C7 C8 H4 119.4
C9 C8 H4 119.4
C8 C9 N1 120.7(3)
C8 C9 C10 117.3(3)
N1 C9 C10 122.0(3)
C11 C10 C9 120.5(3)
C11 C10 H5 119.7
C9 C10 H5 119.7
C10 C11 C6 122.5(3)
C10 C11 H6 118.7
C6 C11 H6 118.7
C9 N1 C31 121.9(3)
C9 N1 C24 119.8(3)
C31 N1 C24 115.6(3)
C17 C12 C13 117.7(3)
C17 C12 C1 121.7(3)
C13 C12 C1 120.6(3)
C14 C13 C12 121.0(3)
C14 C13 H7 119.5
C12 C13 H7 119.5
C15 C14 C13 119.9(4)
C15 C14 H8 120.1
C13 C14 H8 120.1
C14 C15 C16 120.0(4)
C14 C15 H9 120.0
C16 C15 H9 120.0
C17 C16 C15 120.1(4)
C17 C16 H10 119.9
C15 C16 H10 119.9
C16 C17 C12 121.2(4)
C16 C17 H11 119.4
C12 C17 H11 119.4
C23 C18 C19 118.7(4)
C23 C18 C5 120.6(3)
C19 C18 C5 120.7(3)
C20 C19 C18 119.7(4)
C20 C19 H12 120.1
C18 C19 H12 120.1
C21 C20 C19 121.3(4)
C21 C20 H13 119.3
C19 C20 H13 119.3
C20 C21 C22 119.7(4)
C20 C21 H14 120.2
C22 C21 H14 120.2
C23 C22 C21 119.7(4)
C23 C22 H15 120.2
C21 C22 H15 120.2
C18 C23 C22 120.9(4)
C18 C23 H16 119.5
C22 C23 H16 119.5
C25 C24 C29 119.1(3)
C25 C24 N1 120.3(3)
C29 C24 N1 120.6(3)
C24 C25 C26 120.7(4)
C24 C25 H17 119.6
C26 C25 H17 119.6
C25 C26 C27 120.3(4)
C25 C26 H18 119.9
C27 C26 H18 119.9
O1 C27 C28 125.2(4)
O1 C27 C26 115.2(3)
C28 C27 C26 119.6(3)
C27 C28 C29 119.8(4)
C27 C28 H19 120.1
C29 C28 H19 120.1
C24 C29 C28 120.6(4)
C24 C29 H20 119.7
C28 C29 H20 119.7
C27 O1 C30 117.7(3)
O1 C30 H21 109.5
O1 C30 H22 109.5
H21 C30 H22 109.5
O1 C30 H23 109.5
H21 C30 H23 109.5
H22 C30 H23 109.5
C32 C31 C36 118.3(3)
C32 C31 N1 120.3(3)
C36 C31 N1 121.4(3)
C33 C32 C31 121.4(3)
C33 C32 H24 119.3
C31 C32 H24 119.3
C32 C33 C34 119.6(3)
C32 C33 H25 120.2
C34 C33 H25 120.2
O2 C34 C33 124.6(3)
O2 C34 C35 115.8(3)
C33 C34 C35 119.5(3)
C36 C35 C34 120.1(3)
C36 C35 H26 119.9
C34 C35 H26 119.9
C35 C36 C31 121.1(3)
C35 C36 H27 119.5
C31 C36 H27 119.5
C34 O2 C37 116.4(3)
O2 C37 H28 109.5
O2 C37 H29 109.5
H28 C37 H29 109.5
O2 C37 H30 109.5
H28 C37 H30 109.5
H29 C37 H30 109.5

loop_
_geom_bond_atom_site_label_1
_geom_bond_atom_site_label_2
_geom_bond_distance
P1 C5 1.746(4)
P1 C1 1.757(4)
C1 C2 1.389(5)
C1 C12 1.488(5)
C2 C3 1.404(5)
C2 H1 0.9500
C3 C4 1.407(5)
C3 C6 1.491(5)
C4 C5 1.394(5)
C4 H2 0.9500
C5 C18 1.496(5)
C6 C7 1.399(5)
C6 C11 1.401(5)
C7 C8 1.383(5)
C7 H3 0.9500
C8 C9 1.400(5)
C8 H4 0.9500
C9 N1 1.404(5)
C9 C10 1.406(5)
C10 C11 1.391(5)
C10 H5 0.9500
C11 H6 0.9500
N1 C31 1.428(5)
N1 C24 1.441(5)
C12 C17 1.399(5)
C12 C13 1.411(5)
C13 C14 1.406(5)
C13 H7 0.9500
C14 C15 1.380(5)
C14 H8 0.9500
C15 C16 1.395(6)
C15 H9 0.9500
C16 C17 1.393(5)
C16 H10 0.9500
C17 H11 0.9500
C18 C23 1.394(5)
C18 C19 1.406(5)
C19 C20 1.395(6)
C19 H12 0.9500
C20 C21 1.368(6)
C20 H13 0.9500
C21 C22 1.398(6)
C21 H14 0.9500
C22 C23 1.395(6)
C22 H15 0.9500
C23 H16 0.9500
C24 C25 1.385(5)
C24 C29 1.390(5)
C25 C26 1.386(5)
C25 H17 0.9500
C26 C27 1.392(5)
C26 H18 0.9500
C27 O1 1.377(5)
C27 C28 1.388(5)
C28 C29 1.399(5)
C28 H19 0.9500
C29 H20 0.9500
O1 C30 1.430(5)
C30 H21 0.9800
C30 H22 0.9800
C30 H23 0.9800
C31 C32 1.391(5)
C31 C36 1.395(5)
C32 C33 1.389(5)
C32 H24 0.9500
C33 C34 1.390(5)
C33 H25 0.9500
C34 O2 1.376(4)
C34 C35 1.399(5)
C35 C36 1.378(5)
C35 H26 0.9500
C36 H27 0.9500
O2 C37 1.440(4)
C37 H28 0.9800
C37 H29 0.9800
C37 H30 0.9800

loop_
_geom_torsion_atom_site_label_1
_geom_torsion_atom_site_label_2
_geom_torsion_atom_site_label_3
_geom_torsion_atom_site_label_4
_geom_torsion
C5 P1 C1 C2 2.4(4)
C5 P1 C1 C12 -179.1(3)
C12 C1 C2 C3 -179.0(3)
P1 C1 C2 C3 -0.5(6)
C1 C2 C3 C4 -2.4(6)
C1 C2 C3 C6 176.9(3)
C2 C3 C4 C5 2.8(6)
C6 C3 C4 C5 -176.5(3)
C3 C4 C5 C18 177.0(3)
C3 C4 C5 P1 -0.2(5)
C1 P1 C5 C4 -2.1(4)
C1 P1 C5 C18 -179.3(3)
C2 C3 C6 C7 -12.9(5)
C4 C3 C6 C7 166.5(3)
C2 C3 C6 C11 167.7(3)
C4 C3 C6 C11 -13.0(5)
C11 C6 C7 C8 -1.3(5)
C3 C6 C7 C8 179.2(3)
C6 C7 C8 C9 -0.6(6)
C7 C8 C9 N1 -178.9(3)
C7 C8 C9 C10 1.5(5)
C8 C9 C10 C11 -0.6(5)
N1 C9 C10 C11 179.9(3)
C9 C10 C11 C6 -1.3(6)
C7 C6 C11 C10 2.2(5)
C3 C6 C11 C10 -178.3(3)
C8 C9 N1 C31 -175.2(3)
C10 C9 N1 C31 4.4(5)
C8 C9 N1 C24 24.3(5)
C10 C9 N1 C24 -156.2(3)
C2 C1 C12 C17 36.6(5)
P1 C1 C12 C17 -142.0(3)
C2 C1 C12 C13 -144.5(4)
P1 C1 C12 C13 36.9(4)
C17 C12 C13 C14 -0.1(5)
C1 C12 C13 C14 -179.0(3)
C12 C13 C14 C15 -0.7(5)
C13 C14 C15 C16 1.5(6)
C14 C15 C16 C17 -1.5(6)
C15 C16 C17 C12 0.7(6)
C13 C12 C17 C16 0.1(5)
C1 C12 C17 C16 179.0(3)
C4 C5 C18 C23 -135.1(4)
P1 C5 C18 C23 42.3(5)
C4 C5 C18 C19 43.1(5)
P1 C5 C18 C19 -139.5(3)
C23 C18 C19 C20 1.1(6)
C5 C18 C19 C20 -177.2(4)
C18 C19 C20 C21 0.3(7)
C19 C20 C21 C22 -1.0(7)
C20 C21 C22 C23 0.2(7)
C19 C18 C23 C22 -1.8(6)
C5 C18 C23 C22 176.4(4)
C21 C22 C23 C18 1.2(6)
C9 N1 C24 C25 50.1(5)
C31 N1 C24 C25 -111.6(4)
C9 N1 C24 C29 -133.1(4)
C31 N1 C24 C29 65.1(4)
C29 C24 C25 C26 1.9(5)
N1 C24 C25 C26 178.6(3)
C24 C25 C26 C27 -0.9(6)
C25 C26 C27 O1 178.8(3)
C25 C26 C27 C28 -0.8(6)
O1 C27 C28 C29 -178.1(3)
C26 C27 C28 C29 1.5(6)
C25 C24 C29 C28 -1.2(5)
N1 C24 C29 C28 -177.9(3)
C27 C28 C29 C24 -0.5(6)
C28 C27 O1 C30 -11.0(5)
C26 C27 O1 C30 169.4(3)
C9 N1 C31 C32 -115.9(4)
C24 N1 C31 C32 45.4(5)
C9 N1 C31 C36 64.9(5)
C24 N1 C31 C36 -133.8(4)
C36 C31 C32 C33 0.7(6)
N1 C31 C32 C33 -178.6(3)
C31 C32 C33 C34 -0.9(6)
C32 C33 C34 O2 -178.8(3)
C32 C33 C34 C35 0.0(6)
O2 C34 C35 C36 180.0(3)
C33 C34 C35 C36 1.0(6)
C34 C35 C36 C31 -1.2(6)
C32 C31 C36 C35 0.4(6)
N1 C31 C36 C35 179.6(4)
C33 C34 O2 C37 -7.3(5)
C35 C34 O2 C37 173.8(3)
